data_1501599
loop_
_publ_author_name
'Danielle Boils'
'Marie-Eve Perron'
'Francis Monchamp'
'Hugues Duval'
'Thierry Maris'
'James D. Wuest'

_publ_section_title
;
 Molecular Tectonics. Disruption of Self-Association in Melts Derived from
 Hydrogen-Bonded Solids
;
_journal_name_full Macromolecules
_journal_page_first 7351
_journal_page_last 7357
_journal_paper_doi 10.1021/ma035977d
_journal_volume 37
_journal_year 2004
_chemical_compound_source 'Synthesized by the authors. See text'
_chemical_formula_moiety 'C69 H100 N24, 10(C4 H8 O2)'
_chemical_formula_sum 'C109 H180 N24 O20'
_chemical_formula_weight 2146.77
_chemical_name_systematic
; 
 ? 
;
_space_group_IT_number 82
_symmetry_cell_setting tetragonal
_symmetry_space_group_name_Hall 'I -4'
_symmetry_space_group_name_H-M 'I -4'
_atom_sites_solution_hydrogens geom
_atom_sites_solution_primary direct
_atom_sites_solution_secondary difmap
_audit_creation_method SHELXL-97
_cell_angle_alpha 90.00
_cell_angle_beta 90.00
_cell_angle_gamma 90.00
_cell_formula_units_Z 2
_cell_length_a 11.8715(3)
_cell_length_b 11.8715(3)
_cell_length_c 40.004(2)
_cell_measurement_reflns_used 29551
_cell_measurement_temperature 226(2)
_cell_measurement_theta_max 72.14
_cell_measurement_theta_min 2.16
_cell_volume 5637.9(3)
_computing_cell_refinement 'SMART (Bruker, 1999)'
_computing_data_collection 'SMART (Bruker, 1999)'
_computing_data_reduction 'SAINT (Bruker, 1999)'
_computing_molecular_graphics 'SHELXTL (Bruker, 1997)'
_computing_publication_material 'UdMX (local program)'
_computing_structure_refinement 'SHELXL97 (Sheldrick, 1997)'
_computing_structure_solution 'SHELXS97 (Sheldrick, 1997)'
_diffrn_ambient_temperature 226(2)
_diffrn_detector_area_resol_mean 5.5
_diffrn_measured_fraction_theta_full 1.000
_diffrn_measured_fraction_theta_max 1.000
_diffrn_measurement_device_type 'Bruker AXS Smart 2K/Platform'
_diffrn_measurement_method \w
_diffrn_radiation_monochromator graphite
_diffrn_radiation_source 'Sealed Tube'
_diffrn_radiation_type CuK\a
_diffrn_radiation_wavelength 1.54178
_diffrn_reflns_av_R_equivalents 0.076
_diffrn_reflns_av_sigmaI/netI 0.0330
_diffrn_reflns_limit_h_max 12
_diffrn_reflns_limit_h_min -13
_diffrn_reflns_limit_k_max 13
_diffrn_reflns_limit_k_min -12
_diffrn_reflns_limit_l_max 40
_diffrn_reflns_limit_l_min -44
_diffrn_reflns_number 36656
_diffrn_reflns_theta_full 58.88
_diffrn_reflns_theta_max 58.88
_diffrn_reflns_theta_min 2.21
_diffrn_standards_decay_% 0.00
_diffrn_standards_interval_time 2880
_diffrn_standards_number 1
_exptl_absorpt_coefficient_mu 0.715
_exptl_absorpt_correction_T_max 0.8600
_exptl_absorpt_correction_T_min 0.2100
_exptl_absorpt_correction_type multi-scan
_exptl_absorpt_process_details 'Sadabs (Sheldrick,1996)'
_exptl_crystal_colour Colourless
_exptl_crystal_density_diffrn 1.265
_exptl_crystal_density_method 'not measured'
_exptl_crystal_description block
_exptl_crystal_F_000 2324
_exptl_crystal_size_max 0.55
_exptl_crystal_size_mid 0.40
_exptl_crystal_size_min 0.40
_refine_diff_density_max 0.467
_refine_diff_density_min -0.317
_refine_diff_density_rms 0.081
_refine_ls_abs_structure_details 'Flack H D (1983), 1960 Friedel Pairs'
_refine_ls_abs_structure_Flack 0.3(9)
_refine_ls_extinction_method none
_refine_ls_goodness_of_fit_ref 1.077
_refine_ls_hydrogen_treatment constr
_refine_ls_matrix_type full
_refine_ls_number_parameters 403
_refine_ls_number_reflns 4045
_refine_ls_number_restraints 450
_refine_ls_restrained_S_all 1.064
_refine_ls_R_factor_all 0.0876
_refine_ls_R_factor_gt 0.0868
_refine_ls_shift/su_max 0.027
_refine_ls_shift/su_mean 0.002
_refine_ls_structure_factor_coef Fsqd
_refine_ls_weighting_details 'calc w=1/[\s^2^(Fo^2^)+(0.1511P)^2^+5.6939P] where P=(Fo^2^+2Fc^2^)/3'
_refine_ls_weighting_scheme calc
_refine_ls_wR_factor_gt 0.2183
_refine_ls_wR_factor_ref 0.2195
_reflns_number_gt 3953
_reflns_number_total 4045
_reflns_threshold_expression I>2\s(I)
_cod_data_source_file deposit.cif
_cod_data_source_block jiw300
_cod_original_cell_volume 5637.9(4)
_cod_original_sg_symbol_H-M I-4
_cod_database_code 1501599

loop_
_symmetry_equiv_pos_as_xyz
'x, y, z'
'-x, -y, z'
'y, -x, -z'
'-y, x, -z'
'x+1/2, y+1/2, z+1/2'
'-x+1/2, -y+1/2, z+1/2'
'y+1/2, -x+1/2, -z+1/2'
'-y+1/2, x+1/2, -z+1/2'

loop_
_atom_site_label
_atom_site_type_symbol
_atom_site_fract_x
_atom_site_fract_y
_atom_site_fract_z
_atom_site_U_iso_or_equiv
_atom_site_adp_type
_atom_site_occupancy
_atom_site_symmetry_multiplicity
_atom_site_calc_flag
_atom_site_refinement_flags
_atom_site_disorder_assembly
_atom_site_disorder_group
C1 C 0.0000 1.0000 0.0000 0.040(2) Uani 1 4 d S . .
N1 N 0.3687(4) 0.9333(3) 0.09221(11) 0.0436(10) Uani 1 1 d . . .
H1A H 0.4002 0.9963 0.0983 0.052 Uiso 1 1 calc R . .
C2 C 0.0995(5) 0.9760(4) 0.02419(14) 0.0446(12) Uani 1 1 d . . .
N2 N 0.5110(4) 0.8555(4) 0.12261(10) 0.0449(10) Uani 1 1 d . . .
C3 C 0.1354(5) 1.0602(5) 0.04606(14) 0.0466(13) Uani 1 1 d . . .
H3 H 0.0988 1.1303 0.0454 0.056 Uiso 1 1 calc R . .
N3 N 0.3624(5) 0.7396(4) 0.10132(13) 0.0552(12) Uani 1 1 d . . .
C4 C 0.2216(5) 1.0454(4) 0.06842(13) 0.0416(11) Uani 1 1 d . . .
H4 H 0.2430 1.1043 0.0828 0.050 Uiso 1 1 calc R . .
N4 N 0.5044(5) 0.6583(5) 0.13616(12) 0.0591(13) Uani 1 1 d . . .
C5 C 0.2771(4) 0.9424(5) 0.06964(14) 0.0426(12) Uani 1 1 d . . .
N5 N 0.3693(6) 0.5497(5) 0.11226(18) 0.0747(17) Uani 1 1 d . B .
H5A H 0.4009 0.4941 0.1229 0.090 Uiso 1 1 calc R . .
C6 C 0.2437(5) 0.8576(5) 0.04844(15) 0.0512(13) Uani 1 1 d . . .
H6 H 0.2789 0.7867 0.0493 0.061 Uiso 1 1 calc R . .
N6 N 0.6431(6) 0.7739(4) 0.15674(14) 0.0667(16) Uani 1 1 d . . .
H6A H 0.6741 0.7126 0.1644 0.080 Uiso 1 1 calc R . .
C7 C 0.1570(5) 0.8772(5) 0.02554(15) 0.0507(13) Uani 1 1 d . . .
H7 H 0.1377 0.8196 0.0105 0.061 Uiso 1 1 calc R . .
C9 C 0.4129(5) 0.8375(5) 0.10549(13) 0.0440(12) Uani 1 1 d . . .
C10 C 0.5509(5) 0.7631(4) 0.13702(15) 0.0468(13) Uani 1 1 d . . .
C11 C 0.4134(5) 0.6535(5) 0.11680(16) 0.0506(14) Uani 1 1 d . . .
C12 C 0.6943(6) 0.8820(5) 0.16611(18) 0.0644(17) Uani 1 1 d . . .
H12A H 0.6501 0.9434 0.1564 0.077 Uiso 1 1 calc R . .
H12B H 0.7705 0.8860 0.1567 0.077 Uiso 1 1 calc R . .
C13 C 0.7006(11) 0.8979(9) 0.2029(2) 0.103(3) Uani 1 1 d . . .
H13A H 0.6240 0.8938 0.2119 0.124 Uiso 1 1 calc R . .
H13B H 0.7431 0.8348 0.2124 0.124 Uiso 1 1 calc R . .
C14 C 0.7512(11) 1.0012(10) 0.2145(3) 0.107(3) Uani 1 1 d . . .
H14A H 0.8252 1.0111 0.2040 0.129 Uiso 1 1 calc R . .
H14B H 0.7619 0.9978 0.2388 0.129 Uiso 1 1 calc R . .
C15 C 0.6729(12) 1.1041(12) 0.2054(4) 0.135(5) Uani 1 1 d . . .
H15A H 0.6542 1.1013 0.1818 0.202 Uiso 1 1 calc R . .
H15B H 0.7121 1.1739 0.2102 0.202 Uiso 1 1 calc R . .
H15C H 0.6044 1.1002 0.2185 0.202 Uiso 1 1 calc R . .
C16 C 0.2735(7) 0.5234(5) 0.0910(2) 0.076(2) Uani 1 1 d . . .
H16A H 0.2695 0.5785 0.0728 0.091 Uiso 1 1 calc R A 1
H16B H 0.2040 0.5297 0.1041 0.091 Uiso 1 1 calc R A 1
C17A C 0.314(2) 0.502(3) 0.0571(5) 0.098(10) Uani 0.39(3) 1 d P B 2
H17A H 0.2492 0.5026 0.0420 0.117 Uiso 0.39(3) 1 calc PR B 2
H17B H 0.3633 0.5644 0.0506 0.117 Uiso 0.39(3) 1 calc PR B 2
C17 C 0.2815(18) 0.4011(14) 0.0757(6) 0.120(9) Uani 0.61(3) 1 d P B 1
H17A H 0.2950 0.3461 0.0936 0.144 Uiso 0.61(3) 1 calc PR B 1
H17B H 0.2106 0.3817 0.0646 0.144 Uiso 0.61(3) 1 calc PR B 1
C18 C 0.3749(15) 0.3985(12) 0.0515(3) 0.162(7) Uani 1 1 d . . .
H18A H 0.4463 0.4128 0.0630 0.194 Uiso 1 1 calc R B 1
H18B H 0.3641 0.4576 0.0347 0.194 Uiso 1 1 calc R B 1
C19 C 0.3792(15) 0.2809(12) 0.0341(3) 0.284(18) Uani 1 1 d R B .
H19A H 0.4001 0.2239 0.0503 0.426 Uiso 1 1 calc R . .
H19B H 0.4344 0.2825 0.0162 0.426 Uiso 1 1 calc R . .
H19C H 0.3057 0.2632 0.0249 0.426 Uiso 1 1 calc R . .
O50A O 1.0922(9) 0.7388(16) 0.3026(4) 0.155(5) Uani 0.692(11) 1 d PDU C 3
C50A C 0.9834(10) 0.7229(16) 0.3137(3) 0.126(4) Uani 0.692(11) 1 d PDU C 3
H50A H 0.9822 0.7232 0.3382 0.152 Uiso 0.692(11) 1 calc PR C 3
H50B H 0.9561 0.6493 0.3060 0.152 Uiso 0.692(11) 1 calc PR C 3
C51A C 0.9072(14) 0.8135(17) 0.3008(3) 0.144(5) Uani 0.692(11) 1 d PDU C 3
H51A H 0.8316 0.8061 0.3104 0.173 Uiso 0.692(11) 1 calc PR C 3
H51B H 0.9370 0.8882 0.3063 0.173 Uiso 0.692(11) 1 calc PR C 3
O51A O 0.9041(12) 0.7982(18) 0.2667(3) 0.171(5) Uani 0.692(11) 1 d PDU C 3
C52A C 1.0051(14) 0.8441(18) 0.2564(3) 0.158(4) Uani 0.692(11) 1 d PDU C 3
H52A H 1.0218 0.9155 0.2676 0.189 Uiso 0.692(11) 1 calc PR C 3
H52B H 1.0089 0.8539 0.2321 0.189 Uiso 0.692(11) 1 calc PR C 3
C53A C 1.0786(14) 0.750(2) 0.2685(3) 0.161(4) Uani 0.692(11) 1 d PDU C 3
H53A H 1.0475 0.6788 0.2600 0.193 Uiso 0.692(11) 1 calc PR C 3
H53B H 1.1534 0.7590 0.2585 0.193 Uiso 0.692(11) 1 calc PR C 3
O50B O 1.109(3) 0.788(3) 0.2941(8) 0.155(5) Uani 0.308(11) 1 d PDU C 4
C50B C 1.034(3) 0.876(3) 0.2918(7) 0.126(4) Uani 0.308(11) 1 d PDU C 4
H50A H 1.0536 0.9265 0.2732 0.152 Uiso 0.308(11) 1 calc PR C 4
H50B H 1.0330 0.9202 0.3126 0.152 Uiso 0.308(11) 1 calc PR C 4
C51B C 0.921(2) 0.823(4) 0.2858(9) 0.144(5) Uani 0.308(11) 1 d PDU C 4
H51C H 0.9082 0.7599 0.3013 0.173 Uiso 0.308(11) 1 calc PR C 4
H51D H 0.8599 0.8777 0.2883 0.173 Uiso 0.308(11) 1 calc PR C 4
O51B O 0.929(3) 0.785(4) 0.2532(7) 0.171(5) Uani 0.308(11) 1 d PDU C 4
C52B C 0.983(3) 0.683(4) 0.2570(8) 0.158(4) Uani 0.308(11) 1 d PDU C 4
H52C H 0.9817 0.6375 0.2366 0.189 Uiso 0.308(11) 1 calc PR C 4
H52D H 0.9541 0.6395 0.2759 0.189 Uiso 0.308(11) 1 calc PR C 4
C53B C 1.096(3) 0.735(4) 0.2637(11) 0.161(4) Uani 0.308(11) 1 d PDU C 4
H53C H 1.1528 0.6754 0.2621 0.193 Uiso 0.308(11) 1 calc PR C 4
H53D H 1.1116 0.7895 0.2460 0.193 Uiso 0.308(11) 1 calc PR C 4
O60A O 0.0285(14) 0.8493(12) 0.1140(4) 0.107(3) Uani 0.500(8) 1 d PDU D 5
C60A C 0.1027(13) 0.8502(12) 0.1404(3) 0.079(2) Uani 0.500(8) 1 d PDU D 5
H60A H 0.1034 0.9266 0.1496 0.094 Uiso 0.500(8) 1 calc PR D 5
H60B H 0.1781 0.8357 0.1314 0.094 Uiso 0.500(8) 1 calc PR D 5
C61A C 0.0845(15) 0.7707(16) 0.1687(3) 0.103(4) Uani 0.500(8) 1 d PDU D 5
H61A H 0.1360 0.7067 0.1664 0.124 Uiso 0.500(8) 1 calc PR D 5
H61B H 0.1026 0.8091 0.1898 0.124 Uiso 0.500(8) 1 calc PR D 5
O61A O -0.0242(14) 0.7316(19) 0.1702(3) 0.151(5) Uani 0.500(8) 1 d PDU D 5
C62A C -0.042(2) 0.690(2) 0.1384(4) 0.130(4) Uani 0.500(8) 1 d PDU D 5
H62A H -0.1236 0.6948 0.1345 0.156 Uiso 0.500(8) 1 calc PR D 5
H62B H -0.0235 0.6099 0.1392 0.156 Uiso 0.500(8) 1 calc PR D 5
C63A C 0.013(2) 0.7364(14) 0.1077(3) 0.120(4) Uani 0.500(8) 1 d PDU D 5
H63A H 0.0857 0.6992 0.1038 0.144 Uiso 0.500(8) 1 calc PR D 5
H63B H -0.0348 0.7255 0.0881 0.144 Uiso 0.500(8) 1 calc PR D 5
O60B O 0.0617(12) 0.8194(13) 0.1179(3) 0.107(3) Uani 0.500(8) 1 d PDU D 6
C60B C 0.0020(14) 0.8607(10) 0.1451(3) 0.079(2) Uani 0.500(8) 1 d PDU D 6
H60C H -0.0763 0.8771 0.1390 0.094 Uiso 0.500(8) 1 calc PR D 6
H60D H 0.0371 0.9291 0.1540 0.094 Uiso 0.500(8) 1 calc PR D 6
C61B C 0.009(2) 0.7654(12) 0.1696(3) 0.103(4) Uani 0.500(8) 1 d PDU D 6
H61C H 0.0870 0.7396 0.1716 0.124 Uiso 0.500(8) 1 calc PR D 6
H61D H -0.0169 0.7904 0.1916 0.124 Uiso 0.500(8) 1 calc PR D 6
O61B O -0.0587(16) 0.6786(16) 0.1580(4) 0.151(5) Uani 0.500(8) 1 d PDU D 6
C62B C -0.011(2) 0.6529(14) 0.1276(4) 0.130(4) Uani 0.500(8) 1 d PDU D 6
H62C H -0.0494 0.5875 0.1181 0.156 Uiso 0.500(8) 1 calc PR D 6
H62D H 0.0683 0.6323 0.1311 0.156 Uiso 0.500(8) 1 calc PR D 6
C63B C -0.017(2) 0.7489(15) 0.1032(4) 0.120(4) Uani 0.500(8) 1 d PDU D 6
H63C H 0.0059 0.7260 0.0807 0.144 Uiso 0.500(8) 1 calc PR D 6
H63D H -0.0919 0.7830 0.1025 0.144 Uiso 0.500(8) 1 calc PR D 6
C70A C 0.9373(17) 0.4238(18) 0.0347(4) 0.184(8) Uani 0.783(18) 1 d PDU E 7
H70A H 0.8682 0.4590 0.0263 0.221 Uiso 0.783(18) 1 calc PR E 7
H70B H 0.9180 0.3540 0.0465 0.221 Uiso 0.783(18) 1 calc PR E 7
C71A C 1.0205(15) 0.4018(8) 0.0065(4) 0.142(5) Uani 0.783(18) 1 d PDU E 7
H71A H 1.0983 0.3994 0.0146 0.170 Uiso 0.783(18) 1 calc PR E 7
H71B H 1.0032 0.3318 -0.0054 0.170 Uiso 0.783(18) 1 calc PR E 7
C70B C 0.903(3) 0.505(6) 0.0342(13) 0.184(8) Uani 0.217(18) 1 d PDU E 8
H70C H 0.8911 0.5818 0.0258 0.221 Uiso 0.217(18) 1 calc PR E 8
H70D H 0.8345 0.4808 0.0460 0.221 Uiso 0.217(18) 1 calc PR E 8
C71B C 0.930(4) 0.425(3) 0.0055(11) 0.142(5) Uani 0.217(18) 1 d PDU E 8
H71C H 0.9719 0.3582 0.0132 0.170 Uiso 0.217(18) 1 calc PR E 8
H71D H 0.8626 0.4008 -0.0066 0.170 Uiso 0.217(18) 1 calc PR E 8
O70 O 1.0000 0.5000 0.0560(3) 0.143(4) Uani 1 2 d SDU . .
O71 O 1.0000 0.5000 -0.0141(3) 0.251(11) Uani 1 2 d SDU . .

loop_
_atom_site_aniso_label
_atom_site_aniso_U_11
_atom_site_aniso_U_22
_atom_site_aniso_U_33
_atom_site_aniso_U_23
_atom_site_aniso_U_13
_atom_site_aniso_U_12
C1 0.035(3) 0.035(3) 0.050(5) 0.000 0.000 0.000
N1 0.044(2) 0.026(2) 0.061(2) 0.0024(18) -0.007(2) 0.0034(18)
C2 0.045(3) 0.042(3) 0.047(3) 0.000(2) 0.019(2) 0.000(2)
N2 0.048(2) 0.036(2) 0.051(2) 0.0017(19) -0.003(2) 0.0071(19)
C3 0.050(3) 0.034(3) 0.055(3) 0.001(2) -0.009(3) -0.001(2)
N3 0.065(3) 0.036(3) 0.065(3) -0.004(2) -0.015(3) 0.003(2)
C4 0.051(3) 0.028(3) 0.046(3) 0.004(2) 0.002(2) -0.004(2)
N4 0.070(3) 0.052(3) 0.055(2) -0.001(2) -0.007(3) 0.006(2)
C5 0.030(3) 0.048(3) 0.051(3) 0.001(2) 0.003(2) 0.003(2)
N5 0.076(4) 0.039(3) 0.109(5) 0.005(3) -0.017(3) -0.001(3)
C6 0.048(3) 0.042(3) 0.064(3) -0.004(3) -0.006(3) 0.008(2)
N6 0.092(4) 0.030(2) 0.078(3) 0.002(2) -0.030(3) 0.014(3)
C7 0.050(3) 0.034(3) 0.068(3) -0.012(2) -0.009(3) -0.006(2)
C9 0.042(3) 0.043(3) 0.047(3) 0.007(2) 0.000(2) -0.006(2)
C10 0.052(3) 0.033(3) 0.055(3) 0.000(2) -0.013(3) 0.008(2)
C11 0.060(3) 0.026(3) 0.066(3) 0.005(3) -0.005(3) -0.001(2)
C12 0.065(4) 0.047(3) 0.081(4) 0.008(3) -0.034(3) -0.008(3)
C13 0.128(8) 0.102(7) 0.080(5) -0.017(5) -0.029(6) 0.007(6)
C14 0.119(8) 0.107(7) 0.096(6) -0.002(6) -0.003(6) -0.030(7)
C15 0.128(10) 0.128(10) 0.149(11) 0.013(8) -0.044(9) -0.005(8)
C16 0.082(5) 0.041(3) 0.106(5) 0.005(4) -0.032(4) -0.010(3)
C17A 0.084(15) 0.14(2) 0.065(12) 0.000(13) 0.000(10) 0.025(14)
C17 0.134(16) 0.072(10) 0.154(18) 0.035(11) -0.058(14) -0.058(10)
C18 0.198(18) 0.171(15) 0.115(9) -0.035(10) -0.044(12) 0.002(14)
C19 0.49(5) 0.179(19) 0.179(15) -0.009(14) -0.09(2) -0.18(3)
O50A 0.082(6) 0.239(13) 0.145(9) -0.046(9) -0.030(6) -0.053(7)
C50A 0.122(9) 0.188(11) 0.069(6) -0.006(7) 0.002(6) -0.056(6)
C51A 0.107(7) 0.221(12) 0.104(9) -0.029(9) -0.022(7) -0.026(7)
O51A 0.119(7) 0.286(12) 0.107(8) -0.028(8) -0.022(7) -0.004(7)
C52A 0.122(8) 0.252(12) 0.100(7) -0.058(8) -0.024(7) -0.039(8)
C53A 0.090(7) 0.255(12) 0.137(8) -0.065(9) 0.021(7) -0.033(7)
O50B 0.082(6) 0.239(13) 0.145(9) -0.046(9) -0.030(6) -0.053(7)
C50B 0.122(9) 0.188(11) 0.069(6) -0.006(7) 0.002(6) -0.056(6)
C51B 0.107(7) 0.221(12) 0.104(9) -0.029(9) -0.022(7) -0.026(7)
O51B 0.119(7) 0.286(12) 0.107(8) -0.028(8) -0.022(7) -0.004(7)
C52B 0.122(8) 0.252(12) 0.100(7) -0.058(8) -0.024(7) -0.039(8)
C53B 0.090(7) 0.255(12) 0.137(8) -0.065(9) 0.021(7) -0.033(7)
O60A 0.123(8) 0.098(7) 0.099(4) 0.021(4) 0.001(4) -0.032(6)
C60A 0.077(6) 0.072(5) 0.087(5) 0.005(4) 0.013(4) -0.014(5)
C61A 0.127(10) 0.104(7) 0.079(5) 0.018(5) -0.001(7) -0.066(8)
O61A 0.175(10) 0.147(9) 0.133(7) 0.017(6) 0.010(7) -0.106(8)
C62A 0.176(10) 0.115(9) 0.099(7) 0.027(6) -0.032(6) -0.087(8)
C63A 0.160(11) 0.111(6) 0.091(5) 0.039(5) -0.060(7) -0.068(7)
O60B 0.123(8) 0.098(7) 0.099(4) 0.021(4) 0.001(4) -0.032(6)
C60B 0.077(6) 0.072(5) 0.087(5) 0.005(4) 0.013(4) -0.014(5)
C61B 0.127(10) 0.104(7) 0.079(5) 0.018(5) -0.001(7) -0.066(8)
O61B 0.175(10) 0.147(9) 0.133(7) 0.017(6) 0.010(7) -0.106(8)
C62B 0.176(10) 0.115(9) 0.099(7) 0.027(6) -0.032(6) -0.087(8)
C63B 0.160(11) 0.111(6) 0.091(5) 0.039(5) -0.060(7) -0.068(7)
C70A 0.266(15) 0.19(2) 0.100(6) -0.031(8) -0.071(8) -0.083(13)
C71A 0.154(12) 0.060(6) 0.211(10) -0.039(6) -0.094(9) 0.023(7)
C70B 0.266(15) 0.19(2) 0.100(6) -0.031(8) -0.071(8) -0.083(13)
C71B 0.154(12) 0.060(6) 0.211(10) -0.039(6) -0.094(9) 0.023(7)
O70 0.146(10) 0.157(11) 0.124(7) 0.000 0.000 -0.070(8)
O71 0.52(4) 0.097(8) 0.139(10) 0.000 0.000 0.003(13)

loop_
_atom_type_symbol
_atom_type_description
_atom_type_scat_dispersion_real
_atom_type_scat_dispersion_imag
_atom_type_scat_source
C C 0.0181 0.0091 'International Tables Vol C Tables 4.2.6.8 and 6.1.1.4'
H H 0.0000 0.0000 'International Tables Vol C Tables 4.2.6.8 and 6.1.1.4'
N N 0.0311 0.0180 'International Tables Vol C Tables 4.2.6.8 and 6.1.1.4'
O O 0.0492 0.0322 'International Tables Vol C Tables 4.2.6.8 and 6.1.1.4'

loop_
_geom_angle_atom_site_label_1
_geom_angle_atom_site_label_2
_geom_angle_atom_site_label_3
_geom_angle_site_symmetry_1
_geom_angle_site_symmetry_3
_geom_angle
_geom_angle_publ_flag
C2 C1 C2 2_575 . 103.0(4) y
C2 C1 C2 2_575 3_465 112.82(19) y
C2 C1 C2 . 3_465 112.82(19) y
C2 C1 C2 2_575 4_665 112.82(19) y
C2 C1 C2 . 4_665 112.8(2) y
C2 C1 C2 3_465 4_665 103.0(4) y
C9 N1 C5 . . 127.4(4) y
C9 N1 H1A . . 116.3 ?
C5 N1 H1A . . 116.3 ?
C7 C2 C3 . . 116.1(5) y
C7 C2 C1 . . 124.5(5) y
C3 C2 C1 . . 119.4(4) y
C10 N2 C9 . . 113.1(5) y
C4 C3 C2 . . 123.1(5) y
C4 C3 H3 . . 118.5 ?
C2 C3 H3 . . 118.5 ?
C9 N3 C11 . . 114.1(5) y
C3 C4 C5 . . 119.3(5) y
C3 C4 H4 . . 120.3 ?
C5 C4 H4 . . 120.3 ?
C11 N4 C10 . . 112.5(5) y
C6 C5 C4 . . 119.0(5) y
C6 C5 N1 . . 124.0(5) y
C4 C5 N1 . . 116.9(5) y
C11 N5 C16 . . 125.3(6) y
C11 N5 H5A . . 117.4 ?
C16 N5 H5A . . 117.4 ?
C5 C6 C7 . . 119.7(5) y
C5 C6 H6 . . 120.2 ?
C7 C6 H6 . . 120.2 ?
C10 N6 C12 . . 124.4(5) y
C10 N6 H6A . . 117.8 ?
C12 N6 H6A . . 117.8 ?
C2 C7 C6 . . 122.7(5) y
C2 C7 H7 . . 118.6 ?
C6 C7 H7 . . 118.6 ?
N3 C9 N1 . . 120.8(5) y
N3 C9 N2 . . 126.0(5) y
N1 C9 N2 . . 113.1(4) y
N2 C10 N6 . . 117.6(5) y
N2 C10 N4 . . 126.9(5) y
N6 C10 N4 . . 115.4(5) y
N4 C11 N3 . . 127.2(5) y
N4 C11 N5 . . 115.5(5) y
N3 C11 N5 . . 117.3(6) y
N6 C12 C13 . . 112.6(7) y
N6 C12 H12A . . 109.1 ?
C13 C12 H12A . . 109.1 ?
N6 C12 H12B . . 109.1 ?
C13 C12 H12B . . 109.1 ?
H12A C12 H12B . . 107.8 ?
C14 C13 C12 . . 116.6(9) y
C14 C13 H13A . . 108.1 ?
C12 C13 H13A . . 108.1 ?
C14 C13 H13B . . 108.1 ?
C12 C13 H13B . . 108.1 ?
H13A C13 H13B . . 107.3 ?
C13 C14 C15 . . 109.8(1) y
C13 C14 H14A . . 109.7 ?
C15 C14 H14A . . 109.7 ?
C13 C14 H14B . . 109.7 ?
C15 C14 H14B . . 109.7 ?
H14A C14 H14B . . 108.2 ?
C14 C15 H15A . . 109.5 ?
C14 C15 H15B . . 109.5 ?
H15A C15 H15B . . 109.5 ?
C14 C15 H15C . . 109.5 ?
H15A C15 H15C . . 109.5 ?
H15B C15 H15C . . 109.5 ?
N5 C16 C17A . . 108.70(12) y
N5 C16 C17 . . 112.1(9) y
C17A C16 C17 . . 57.20(16) y
N5 C16 H16A . . 109.2 ?
C17A C16 H16A . . 56.2 ?
C17 C16 H16A . . 109.2 ?
N5 C16 H16B . . 109.2 ?
C17A C16 H16B . . 142.1 ?
C17 C16 H16B . . 109.2 ?
H16A C16 H16B . . 107.9 ?
C18 C17A C16 . . 117.40(19) y
C18 C17A H17A . . 107.9 ?
C16 C17A H17A . . 107.9 ?
C18 C17A H17B . . 107.9 ?
C16 C17A H17B . . 107.9 ?
H17A C17A H17B . . 107.2 ?
C18 C17 C16 . . 108.70(11) y
C18 C17 H17A . . 110 ?
C16 C17 H17A . . 110 ?
C18 C17 H17B . . 110 ?
C16 C17 H17B . . 110 ?
H17A C17 H17B . . 108.3 ?
C17A C18 C17 . . 60.20(15) y
C17A C18 C19 . . 147.90(12) y
C17 C18 C19 . . 109.7(8) y
C17A C18 H18A . . 102.2 ?
C17 C18 H18A . . 109.7 ?
C19 C18 H18A . . 109.7 ?
C17A C18 H18B . . 55.4 ?
C17 C18 H18B . . 109.7 ?
C19 C18 H18B . . 109.7 ?
H18A C18 H18B . . 108.2 ?
C18 C19 H19A . . 109.5 ?
C18 C19 H19B . . 109.5 ?
H19A C19 H19B . . 109.5 ?
C18 C19 H19C . . 109.5 ?
H19A C19 H19C . . 109.5 ?
H19B C19 H19C . . 109.5 ?
C50A O50A C53A . . 102.7(5) y
O50A C50A C51A . . 110.90(12) y
O50A C50A H50A . . 109.4 ?
C51A C50A H50A . . 109.4 ?
O50A C50A H50B . . 109.5 ?
C51A C50A H50B . . 109.5 ?
H50A C50A H50B . . 108 ?
O51A C51A C50A . . 105.20(13) y
O51A C51A H51A . . 110.7 ?
C50A C51A H51A . . 110.7 ?
O51A C51A H51B . . 110.7 ?
C50A C51A H51B . . 110.7 ?
H51A C51A H51B . . 108.8 ?
C51A O51A C52A . . 102.7(5) y
O51A C52A C53A . . 96.60(12) y
O51A C52A H52A . . 112.4 ?
C53A C52A H52A . . 112.4 ?
O51A C52A H52B . . 112.4 ?
C53A C52A H52B . . 112.4 ?
H52A C52A H52B . . 110 ?
O50A C53A C52A . . 117.10(15) y
O50A C53A H53A . . 108 ?
C52A C53A H53A . . 108 ?
O50A C53A H53B . . 108 ?
C52A C53A H53B . . 108 ?
H53A C53A H53B . . 107.3 ?
C53B O50B C50B . . 102.4(5) y
O50B C50B C51B . . 105.70(19) y
O50B C50B H50A . . 110.6 ?
C51B C50B H50A . . 110.6 ?
O50B C50B H50B . . 110.6 ?
C51B C50B H50B . . 110.6 ?
H50A C50B H50B . . 108.7 ?
O51B C51B C50B . . 103(2) y
O51B C51B H51C . . 111.1 ?
C50B C51B H51C . . 111.1 ?
O51B C51B H51D . . 111.1 ?
C50B C51B H51D . . 111.1 ?
H51C C51B H51D . . 109.1 ?
C52B O51B C51B . . 102.1(5) y
O51B C52B C53B . . 94(2) y
O51B C52B H52C . . 112.9 ?
C53B C52B H52C . . 112.9 ?
O51B C52B H52D . . 112.9 ?
C53B C52B H52D . . 112.9 ?
H52C C52B H52D . . 110.3 ?
O50B C53B C52B . . 117(2) y
O50B C53B H53C . . 108.1 ?
C52B C53B H53C . . 108.1 ?
O50B C53B H53D . . 108.1 ?
C52B C53B H53D . . 108.1 ?
H53C C53B H53D . . 107.3 ?
C63A O60A C60A . . 103.4(5) y
O60A C60A C61A . . 119.1(1) y
O60A C60A H60A . . 107.5 ?
C61A C60A H60A . . 107.5 ?
O60A C60A H60B . . 107.5 ?
C61A C60A H60B . . 107.5 ?
H60A C60A H60B . . 107 ?
O61A C61A C60A . . 112.50(12) y
O61A C61A H61A . . 109.1 ?
C60A C61A H61A . . 109.1 ?
O61A C61A H61B . . 109.1 ?
C60A C61A H61B . . 109.1 ?
H61A C61A H61B . . 107.8 ?
C61A O61A C62A . . 103.2(5) y
O61A C62A C63A . . 123.90(11) y
O61A C62A H62A . . 106.4 ?
C63A C62A H62A . . 106.4 ?
O61A C62A H62B . . 106.3 ?
C63A C62A H62B . . 106.4 ?
H62A C62A H62B . . 106.4 ?
O60A C63A C62A . . 105.30(13) y
O60A C63A H63A . . 110.7 ?
C62A C63A H63A . . 110.7 ?
O60A C63A H63B . . 110.7 ?
C62A C63A H63B . . 110.7 ?
H63A C63A H63B . . 108.8 ?
C63B O60B C60B . . 101.7(5) y
O60B C60B C61B . . 102.50(11) y
O60B C60B H60C . . 111.3 ?
C61B C60B H60C . . 111.3 ?
O60B C60B H60D . . 111.3 ?
C61B C60B H60D . . 111.3 ?
H60C C60B H60D . . 109.2 ?
O61B C61B C60B . . 108.20(13) y
O61B C61B H61C . . 110.1 ?
C60B C61B H61C . . 110.1 ?
O61B C61B H61D . . 110.1 ?
C60B C61B H61D . . 110.1 ?
H61C C61B H61D . . 108.4 ?
C62B O61B C61B . . 102.7(5) y
O61B C62B C63B . . 112.70(15) y
O61B C62B H62C . . 109 ?
C63B C62B H62C . . 109 ?
O61B C62B H62D . . 109.1 ?
C63B C62B H62D . . 109 ?
H62C C62B H62D . . 107.8 ?
O60B C63B C62B . . 98.70(11) y
O60B C63B H63C . . 112 ?
C62B C63B H63C . . 112 ?
O60B C63B H63D . . 112 ?
C62B C63B H63D . . 112 ?
H63C C63B H63D . . 109.7 ?
O70 C70A C71A . . 102.20(11) y
O70 C70A H70A . . 111.3 ?
C71A C70A H70A . . 111.3 ?
O70 C70A H70B . . 111.3 ?
C71A C70A H70B . . 111.3 ?
H70A C70A H70B . . 109.2 ?
O71 C71A C70A . . 100.10(12) y
O71 C71A H71A . . 111.8 ?
C70A C71A H71A . . 111.8 ?
O71 C71A H71B . . 111.8 ?
C70A C71A H71B . . 111.8 ?
H71A C71A H71B . . 109.5 ?
O70 C70B C71B . . 105(3) y
O70 C70B H70C . . 110.8 ?
C71B C70B H70C . . 110.8 ?
O70 C70B H70D . . 110.8 ?
C71B C70B H70D . . 110.8 ?
H70C C70B H70D . . 108.9 ?
O71 C71B C70B . . 98(4) y
O71 C71B H71C . . 112.1 ?
C70B C71B H71C . . 112.1 ?
O71 C71B H71D . . 112.1 ?
C70B C71B H71D . . 112.1 ?
H71C C71B H71D . . 109.8 ?
C70A O70 C70A . 2_765 107.80(17) y
C70A O70 C70B . . 42(3) y
C70A O70 C70B 2_765 . 92(3) y
C70A O70 C70B . 2_765 92(3) y
C70A O70 C70B 2_765 2_765 42(3) y
C70B O70 C70B . 2_765 106(5) y
C71A O71 C71A 2_765 . 110.60(13) y
C71A O71 C71B 2_765 2_765 45(2) y
C71A O71 C71B . 2_765 95.30(18) y
C71A O71 C71B 2_765 . 95.30(18) y
C71A O71 C71B . . 45(2) y
C71B O71 C71B 2_765 . 114(4) y

loop_
_geom_bond_atom_site_label_1
_geom_bond_atom_site_label_2
_geom_bond_site_symmetry_2
_geom_bond_distance
_geom_bond_publ_flag
C1 C2 2_575 1.554(6) y
C1 C2 . 1.554(6) y
C1 C2 3_465 1.554(6) y
C1 C2 4_665 1.554(6) y
N1 C9 . 1.361(7) y
N1 C5 . 1.417(7) y
N1 H1a . 0.87 ?
C2 C7 . 1.358(8) y
C2 C3 . 1.395(8) y
N2 C10 . 1.326(7) y
N2 C9 . 1.368(7) y
C3 C4 . 1.370(8) y
C3 H3 . 0.94 ?
N3 C9 . 1.318(8) y
N3 C11 . 1.339(8) y
C4 C5 . 1.390(8) y
C4 H4 . 0.94 ?
N4 C11 . 1.330(8) y
N4 C10 . 1.362(8) y
C5 C6 . 1.375(8) y
N5 C11 . 1.352(8) y
N5 C16 . 1.454(10) y
N5 H5a . 0.87 ?
C6 C7 . 1.397(9) y
C6 H6 . 0.94 ?
N6 C10 . 1.356(8) y
N6 C12 . 1.469(8) y
N6 H6a . 0.87 ?
C7 H7 . 0.94 ?
C12 C13 . 1.485(11) y
C12 H12a . 0.98 ?
C12 H12b . 0.98 ?
C13 C14 . 1.443(15) y
C13 H13a . 0.98 ?
C13 H13b . 0.98 ?
C14 C15 . 1.577(18) y
C14 H14a . 0.98 ?
C14 H14b . 0.98 ?
C15 H15a . 0.97 ?
C15 H15b . 0.97 ?
C15 H15c . 0.97 ?
C16 C17a . 1.46(2) y
C16 C17 . 1.58(2) y
C16 H16a . 0.98 ?
C16 H16b . 0.98 ?
C17a C18 . 1.44(3) y
C17a H17a . 0.98 ?
C17a H17b . 0.98 ?
C17 C18 . 1.47(3) y
C17 H17a . 0.98 ?
C17 H17b . 0.98 ?
C18 C19 . 1.5617 y
C18 H18a . 0.98 ?
C18 H18b . 0.98 ?
C19 H19a . 0.97 ?
C19 H19b . 0.97 ?
C19 H19c . 0.97 ?
O50a C50a . 1.378(5) y
O50a C53a . 1.379(5) y
C50a C51a . 1.497(5) y
C50a H50a . 0.98 ?
C50a H50b . 0.98 ?
C51a O51a . 1.377(5) y
C51a H51a . 0.98 ?
C51a H51b . 0.98 ?
O51a C52a . 1.379(5) y
C52a C53a . 1.501(5) y
C52a H52a . 0.98 ?
C52a H52b . 0.98 ?
C53a H53a . 0.98 ?
C53a H53b . 0.98 ?
O50b C53b . 1.379(5) y
O50b C50b . 1.380(5) y
C50b C51b . 1.502(5) y
C50b H50a . 0.98 ?
C50b H50b . 0.98 ?
C51b O51b . 1.383(5) y
C51b H51c . 0.98 ?
C51b H51d . 0.98 ?
O51b C52b . 1.380(5) y
C52b C53b . 1.501(5) y
C52b H52c . 0.98 ?
C52b H52d . 0.98 ?
C53b H53c . 0.98 ?
C53b H53d . 0.98 ?
O60a C63a . 1.375(5) y
O60a C60a . 1.375(5) y
C60a C61a . 1.491(5) y
C60a H60a . 0.98 ?
C60a H60b . 0.98 ?
C61a O61a . 1.373(5) y
C61a H61a . 0.98 ?
C61a H61b . 0.98 ?
O61a C62a . 1.379(5) y
C62a C63a . 1.498(5) y
C62a H62a . 0.98 ?
C62a H62b . 0.98 ?
C63a H63a . 0.98 ?
C63a H63b . 0.98 ?
O60b C63b . 1.383(5) y
O60b C60b . 1.386(5) y
C60b C61b . 1.499(5) y
C60b H60c . 0.98 ?
C60b H60d . 0.98 ?
C61b O61b . 1.385(5) y
C61b H61c . 0.98 ?
C61b H61d . 0.98 ?
O61b C62b . 1.377(5) y
C62b C63b . 1.502(5) y
C62b H62c . 0.98 ?
C62b H62d . 0.98 ?
C63b H63c . 0.98 ?
C63b H63d . 0.98 ?
C70a O70 . 1.450(4) y
C70a C71a . 1.521(5) y
C70a H70a . 0.98 ?
C70a H70b . 0.98 ?
C71a O71 . 1.449(4) y
C71a H71a . 0.98 ?
C71a H71b . 0.98 ?
C70b O70 . 1.450(4) y
C70b C71b . 1.528(5) y
C70b H70c . 0.98 ?
C70b H70d . 0.98 ?
C71b O71 . 1.452(4) y
C71b H71c . 0.98 ?
C71b H71d . 0.98 ?
O70 C70a 2_765 1.450(4) y
O70 C70b 2_765 1.450(4) y
O71 C71a 2_765 1.449(4) y
O71 C71b 2_765 1.452(4) y

loop_
_geom_hbond_atom_site_label_D
_geom_hbond_atom_site_label_H
_geom_hbond_atom_site_label_A
_geom_hbond_distance_DH
_geom_hbond_distance_HA
_geom_hbond_distance_DA
_geom_hbond_angle_DHA
_geom_hbond_site_symmetry_A
N1 H1A N2 0.87 2.27 3.131(6) 170 2_675
N5 H5A N4 0.87 2.19 3.042(8) 164.5 2_665
N6 H6A O50B 0.87 2.11 2.89(2) 148.1 8_645
N6 H6A O50A 0.87 2.2 3.043(13) 161.9 8_645

loop_
_geom_torsion_atom_site_label_1
_geom_torsion_atom_site_label_2
_geom_torsion_atom_site_label_3
_geom_torsion_atom_site_label_4
_geom_torsion_site_symmetry_1
_geom_torsion_site_symmetry_4
_geom_torsion
_geom_torsion_publ_flag
C2 C1 C2 C7 2_575 . 119.0(6) y
C2 C1 C2 C7 3_465 . -2.9(5) y
C2 C1 C2 C7 4_665 . -119.1(6) y
C2 C1 C2 C3 2_575 . -61.9(4) y
C2 C1 C2 C3 3_465 . 176.2(5) y
C2 C1 C2 C3 4_665 . 60.0(3) y
C7 C2 C3 C4 . . -1.5(8) y
C1 C2 C3 C4 . . 179.2(4) y
C2 C3 C4 C5 . . 0.2(8) y
C3 C4 C5 C6 . . -0.3(8) y
C3 C4 C5 N1 . . 177.4(5) y
C9 N1 C5 C6 . . -24.3(8) y
C9 N1 C5 C4 . . 158.1(5) y
C4 C5 C6 C7 . . 1.7(8) y
N1 C5 C6 C7 . . -175.8(5) y
C3 C2 C7 C6 . . 3.0(9) y
C1 C2 C7 C6 . . -177.8(5) y
C5 C6 C7 C2 . . -3.2(9) y
C11 N3 C9 N1 . . -177.7(5) y
C11 N3 C9 N2 . . 2.6(9) y
C5 N1 C9 N3 . . -8.7(9) y
C5 N1 C9 N2 . . 171.0(5) y
C10 N2 C9 N3 . . -3.6(8) y
C10 N2 C9 N1 . . 176.7(5) y
C9 N2 C10 N6 . . -175.0(6) y
C9 N2 C10 N4 . . -0.1(8) y
C12 N6 C10 N2 . . 7.0(1) y
C12 N6 C10 N4 . . -168.6(6) y
C11 N4 C10 N2 . . 4.1(9) y
C11 N4 C10 N6 . . 179.1(6) y
C10 N4 C11 N3 . . -5.4(9) y
C10 N4 C11 N5 . . 173.9(6) y
C9 N3 C11 N4 . . 2.4(9) y
C9 N3 C11 N5 . . -176.9(6) y
C16 N5 C11 N4 . . -177.1(7) y
C16 N5 C11 N3 . . 2.30(11) y
C10 N6 C12 C13 . . 122.7(8) y
N6 C12 C13 C14 . . 179.1(9) y
C12 C13 C14 C15 . . 68.30(13) y
C11 N5 C16 C17A . . 87.90(16) y
C11 N5 C16 C17 . . 149.30(11) y
N5 C16 C17A C18 . . 72(2) y
C17 C16 C17A C18 . . -33.20(19) y
N5 C16 C17 C18 . . -68.60(14) y
C17A C16 C17 C18 . . 30.00(15) y
C16 C17A C18 C17 . . 34.60(18) y
C16 C17A C18 C19 . . 114.10(17) y
C16 C17 C18 C17A . . -29.50(15) y
C16 C17 C18 C19 . . -175.9(7) y
C53A O50A C50A C51A . . -52.40(18) y
O50A C50A C51A O51A . . 65.90(15) y
C50A C51A O51A C52A . . -77.90(16) y
C51A O51A C52A C53A . . 74.30(15) y
C50A O50A C53A C52A . . 60(2) y
O51A C52A C53A O50A . . -71.50(17) y
C53B O50B C50B C51B . . 58(3) y
O50B C50B C51B O51B . . -72(3) y
C50B C51B O51B C52B . . 84(2) y
C51B O51B C52B C53B . . -75(2) y
C50B O50B C53B C52B . . -64(3) y
O51B C52B C53B O50B . . 71(3) y
C63A O60A C60A C61A . . -44(2) y
O60A C60A C61A O61A . . -20(2) y
C60A C61A O61A C62A . . 53(2) y
C61A O61A C62A C63A . . -30(3) y
C60A O60A C63A C62A . . 64.30(18) y
O61A C62A C63A O60A . . -31(3) y
C63B O60B C60B C61B . . 78.80(14) y
O60B C60B C61B O61B . . -71.40(17) y
C60B C61B O61B C62B . . 60.50(19) y
C61B O61B C62B C63B . . -63(2) y
C60B O60B C63B C62B . . -75.20(16) y
O61B C62B C63B O60B . . 71.40(19) y
O70 C70A C71A O71 . . -83.00(14) y
O70 C70B C71B O71 . . -82(5) y
C71A C70A O70 C70A . 2_765 38.6(7) y
C71A C70A O70 C70B . . 111(5) y
C71A C70A O70 C70B . 2_765 -1(2) y
C71B C70B O70 C70A . . -35.10(18) y
C71B C70B O70 C70A . 2_765 80(4) y
C71B C70B O70 C70B . 2_765 39(2) y
C70A C71A O71 C71A . 2_765 37.6(6) y
C70A C71A O71 C71B . 2_765 81(2) y
C70A C71A O71 C71B . . -39(3) y
C70B C71B O71 C71A . 2_765 -6(3) y
C70B C71B O71 C71A . . 108(4) y
C70B C71B O71 C71B . 2_765 36.00(18) y
